data_7710782
loop_
_publ_author_name
'Haufe, Lisa C.'
'Arrowsmith, Merle'
'Dietz, Maximilian'
'G\"artner, Annalena'
'Bertermann, R\"udiger'
'Braunschweig, Holger'

_publ_section_title
;
 Spontaneous N<sub>2</sub>-diboranylation of
 [W(N<sub>2</sub>)<sub>2</sub>(dppe)<sub>2</sub>] with
 B<sub>2</sub>Br<sub>4</sub>(SMe<sub>2</sub>)<sub>2</sub>.
;
_journal_name_full 'Dalton transactions (Cambridge, England : 2003)'
_journal_paper_doi 10.1039/d2dt02135h
_journal_year 2022
_chemical_formula_moiety 'C71 H77 B2 Br4 N3 P4 W, 1.5(C6 H6)'
_chemical_formula_sum 'C80 H86 B2 Br4 N3 P4 W'
_chemical_formula_weight 1738.50
_chemical_name_systematic 1-CNMes*
_chemical_properties_physical Air-sensitive,Moisture-sensitive
_space_group_crystal_system triclinic
_space_group_IT_number 2
_space_group_name_Hall '-P 1'
_space_group_name_H-M_alt 'P -1'
_atom_sites_solution_hydrogens geom
_audit_creation_method 'CIF-fill 1.2x (K.Radacki, 2005-21)'
_audit_update_record
;
2022-05-18 deposited with the CCDC.	2022-07-14 downloaded from the CCDC.
;
_cell_angle_alpha 91.443(19)
_cell_angle_beta 94.078(17)
_cell_angle_gamma 113.893(15)
_cell_formula_units_Z 2
_cell_length_a 14.517(3)
_cell_length_b 16.761(4)
_cell_length_c 16.951(4)
_cell_measurement_reflns_used 9584
_cell_measurement_temperature 100(2)
_cell_measurement_theta_max 25.71
_cell_measurement_theta_min 2.74
_cell_volume 3754.9(16)
_computing_cell_refinement 'Saint+ ver. V8.40A (Bruker AXS)'
_computing_data_collection 'BIS 6.2.14 / APEX3 ver. 2019.1 (Bruker AXS)'
_computing_data_reduction 'Saint+ ver. V8.40A (Bruker AXS)'
_computing_molecular_graphics 'ShelXLe (Huebschle et all, 2011)'
_computing_publication_material 'SHELXL-2018/3 (Sheldrick, 2018)'
_computing_structure_refinement 'SHELXL-2018/3 (Sheldrick, 2018)'
_computing_structure_solution 'SHELXT (Sheldrick, 2014)'
_diffrn_ambient_environment N~2~
_diffrn_ambient_temperature 100(2)
_diffrn_detector CPA
_diffrn_detector_area_resol_mean 7.5
_diffrn_detector_type 'Photon II'
_diffrn_measured_fraction_theta_full 0.997
_diffrn_measured_fraction_theta_max 0.997
_diffrn_measurement_device 'four-circle diffractometer'
_diffrn_measurement_device_type 'Bruker D8-Quest'
_diffrn_measurement_method '\f and \w scans'
_diffrn_radiation_monochromator 'multi-layer mirror'
_diffrn_radiation_type MoK\a
_diffrn_radiation_wavelength 0.71073
_diffrn_reflns_av_R_equivalents 0.0526
_diffrn_reflns_av_unetI/netI 0.0196
_diffrn_reflns_Laue_measured_fraction_full 0.997
_diffrn_reflns_Laue_measured_fraction_max 0.997
_diffrn_reflns_limit_h_max 17
_diffrn_reflns_limit_h_min -17
_diffrn_reflns_limit_k_max 20
_diffrn_reflns_limit_k_min -20
_diffrn_reflns_limit_l_max 20
_diffrn_reflns_limit_l_min -20
_diffrn_reflns_number 182998
_diffrn_reflns_point_group_measured_fraction_full 0.997
_diffrn_reflns_point_group_measured_fraction_max 0.997
_diffrn_reflns_theta_full 25.753
_diffrn_reflns_theta_max 25.753
_diffrn_reflns_theta_min 2.412
_diffrn_source 'micro-focus sealed X-ray tube'
_diffrn_source_type 'Incoatec ImS 2.0'
_exptl_absorpt_coefficient_mu 3.797
_exptl_absorpt_correction_T_max 0.5107
_exptl_absorpt_correction_T_min 0.3412
_exptl_absorpt_correction_type multi-scan
_exptl_absorpt_process_details 'SadAbs 2016/2 (Bruker AXS)'
_exptl_crystal_colour orange
_exptl_crystal_density_diffrn 1.538
_exptl_crystal_description block
_exptl_crystal_F_000 1742
_exptl_crystal_size_max 0.348
_exptl_crystal_size_mid 0.314
_exptl_crystal_size_min 0.144
_refine_diff_density_max 0.420
_refine_diff_density_min -0.740
_refine_diff_density_rms 0.065
_refine_ls_extinction_method none
_refine_ls_goodness_of_fit_ref 1.042
_refine_ls_hydrogen_treatment constr
_refine_ls_matrix_type full
_refine_ls_number_parameters 887
_refine_ls_number_reflns 14339
_refine_ls_number_restraints 192
_refine_ls_restrained_S_all 1.037
_refine_ls_R_factor_all 0.0229
_refine_ls_R_factor_gt 0.0196
_refine_ls_shift/su_max 0.003
_refine_ls_shift/su_mean 0.000
_refine_ls_structure_factor_coef Fsqd
_refine_ls_weighting_details 'w=1/[\s^2^(Fo^2^)+(0.0159P)^2^+4.7195P] where P=(Fo^2^+2Fc^2^)/3'
_refine_ls_weighting_scheme calc
_refine_ls_wR_factor_gt 0.0455
_refine_ls_wR_factor_ref 0.0468
_reflns_Friedel_coverage 0.000
_reflns_number_gt 13226
_reflns_number_total 14339
_reflns_threshold_expression 'I > 2\s(I)'
_cod_data_source_file d2dt02135h2.cif
_cod_data_source_block test_a_CCDC3
_cod_original_cell_volume 3754.8(15)
_cod_database_code 7710782
_shelx_shelxl_version_number 2018/3
_shelx_space_group_comment
;
The symmetry employed for this shelxl refinement is uniquely defined
by the following loop, which should always be used as a source of
symmetry information in preference to the above space-group names.
They are only intended as comments.
;
_shelx_estimated_absorpt_t_min 0.352
_shelx_estimated_absorpt_t_max 0.611

loop_
_space_group_symop_operation_xyz
'x, y, z'
'-x, -y, -z'

loop_
_atom_site_label
_atom_site_type_symbol
_atom_site_fract_x
_atom_site_fract_y
_atom_site_fract_z
_atom_site_U_iso_or_equiv
_atom_site_adp_type
_atom_site_occupancy
_atom_site_site_symmetry_order
_atom_site_calc_flag
_atom_site_refinement_flags_posn
_atom_site_refinement_flags_adp
_atom_site_refinement_flags_occupancy
_atom_site_disorder_assembly
_atom_site_disorder_group
Br1_1 Br 0.10963(2) 0.51342(2) 0.38740(2) 0.01797(5) Uani 1 1 d . . . . .
W1_1 W 0.27638(2) 0.61476(2) 0.32812(2) 0.01355(3) Uani 1 1 d . . . . .
N1_1 N 0.39260(14) 0.68240(12) 0.28941(11) 0.0152(4) Uani 1 1 d . . . . .
N2_1 N 0.48056(14) 0.72850(12) 0.26973(12) 0.0189(4) Uani 1 1 d . . . . .
B1_1 B 0.5282(2) 0.78352(17) 0.21404(16) 0.0181(5) Uani 1 1 d . . . . .
Br2_1 Br 0.45099(2) 0.80024(2) 0.11689(2) 0.02474(6) Uani 1 1 d . . . . .
B2_1 B 0.6545(2) 0.84887(17) 0.22569(16) 0.0188(5) Uani 1 1 d . . . . .
Br3_1 Br 0.67834(2) 0.96347(2) 0.28599(2) 0.02731(6) Uani 1 1 d . . . . .
Br4_1 Br 0.74073(2) 0.79171(2) 0.27862(2) 0.02602(6) Uani 1 1 d . . . . .
C1_2 C 0.70161(16) 0.87816(14) 0.14488(14) 0.0177(5) Uani 1 1 d . . . . .
N3_2 N 0.73129(14) 0.89675(12) 0.08449(12) 0.0165(4) Uani 1 1 d . . . . .
C3_2 C 0.77026(16) 0.91999(14) 0.01080(13) 0.0169(5) Uani 1 1 d . . . . .
C4_2 C 0.79311(17) 0.85836(15) -0.03285(14) 0.0189(5) Uani 1 1 d . . . . .
C5_2 C 0.83665(18) 0.88611(15) -0.10315(14) 0.0208(5) Uani 1 1 d . . . . .
H5_2 H 0.852657 0.846506 -0.134535 0.025 Uiso 1 1 calc R U . . .
C6_2 C 0.85797(17) 0.96924(15) -0.12983(14) 0.0188(5) Uani 1 1 d . . . . .
C7_2 C 0.83044(17) 1.02576(15) -0.08514(14) 0.0186(5) Uani 1 1 d . . . . .
H7_2 H 0.843182 1.081902 -0.103835 0.022 Uiso 1 1 calc R U . . .
C8_2 C 0.78526(16) 1.00400(14) -0.01456(14) 0.0170(5) Uani 1 1 d . . . . .
C11_2 C 0.6607(2) 0.71284(16) 0.00683(17) 0.0302(6) Uani 1 1 d . . . . .
H11A_2 H 0.618920 0.707749 -0.042632 0.045 Uiso 1 1 calc R U . . .
H11B_2 H 0.640923 0.742884 0.048388 0.045 Uiso 1 1 calc R U . . .
H11C_2 H 0.650905 0.654357 0.022830 0.045 Uiso 1 1 calc R U . . .
C10_2 C 0.8422(2) 0.77246(17) 0.06913(16) 0.0295(6) Uani 1 1 d . . . . .
H10A_2 H 0.832043 0.713710 0.084549 0.044 Uiso 1 1 calc R U . . .
H10B_2 H 0.826067 0.803359 0.112208 0.044 Uiso 1 1 calc R U . . .
H10C_2 H 0.912930 0.804795 0.058445 0.044 Uiso 1 1 calc R U . . .
C9_2 C 0.77273(19) 0.76545(15) -0.00587(15) 0.0232(5) Uani 1 1 d . . . . .
C12_2 C 0.7973(2) 0.71178(17) -0.06926(17) 0.0330(6) Uani 1 1 d . . . . .
H12A_2 H 0.781675 0.652811 -0.051611 0.049 Uiso 1 1 calc R U . . .
H12B_2 H 0.869349 0.740198 -0.077583 0.049 Uiso 1 1 calc R U . . .
H12C_2 H 0.756722 0.708063 -0.119032 0.049 Uiso 1 1 calc R U . . .
C13_2 C 0.90933(18) 0.99498(16) -0.20670(14) 0.0213(5) Uani 1 1 d . . . . .
C14_2 C 0.83994(19) 0.93456(17) -0.27564(15) 0.0265(5) Uani 1 1 d . . . . .
H14A_2 H 0.776344 0.942137 -0.281131 0.040 Uiso 1 1 calc R U . . .
H14B_2 H 0.825772 0.873664 -0.265080 0.040 Uiso 1 1 calc R U . . .
H14C_2 H 0.873356 0.949257 -0.324767 0.040 Uiso 1 1 calc R U . . .
C17_2 C 0.75210(17) 1.06778(15) 0.03084(14) 0.0190(5) Uani 1 1 d . . . . .
C16_2 C 0.9304(2) 1.08896(16) -0.22616(16) 0.0274(6) Uani 1 1 d . . . . .
H16A_2 H 0.866315 1.095371 -0.234462 0.041 Uiso 1 1 calc R U . . .
H16B_2 H 0.965876 1.102763 -0.274408 0.041 Uiso 1 1 calc R U . . .
H16C_2 H 0.972578 1.129020 -0.182088 0.041 Uiso 1 1 calc R U . . .
C15_2 C 1.01040(18) 0.98593(17) -0.19819(16) 0.0257(5) Uani 1 1 d . . . . .
H15A_2 H 1.045394 1.004640 -0.246170 0.039 Uiso 1 1 calc R U . . .
H15B_2 H 0.997980 0.924744 -0.190668 0.039 Uiso 1 1 calc R U . . .
H15C_2 H 1.052473 1.022598 -0.152291 0.039 Uiso 1 1 calc R U . . .
C18_2 C 0.76784(19) 1.14811(16) -0.01718(15) 0.0240(5) Uani 1 1 d . . . . .
H18A_2 H 0.745227 1.187366 0.011610 0.036 Uiso 1 1 calc R U . . .
H18B_2 H 0.728571 1.129276 -0.068826 0.036 Uiso 1 1 calc R U . . .
H18C_2 H 0.839762 1.178931 -0.024952 0.036 Uiso 1 1 calc R U . . .
C19_2 C 0.81707(18) 1.10055(15) 0.11015(14) 0.0216(5) Uani 1 1 d . . . . .
H19A_2 H 0.888616 1.128672 0.100341 0.032 Uiso 1 1 calc R U . . .
H19B_2 H 0.806414 1.051013 0.143280 0.032 Uiso 1 1 calc R U . . .
H19C_2 H 0.797628 1.142860 0.137413 0.032 Uiso 1 1 calc R U . . .
C20_2 C 0.63855(19) 1.02568(17) 0.04302(16) 0.0262(5) Uani 1 1 d . . . . .
H20A_2 H 0.624952 0.976238 0.076772 0.039 Uiso 1 1 calc R U . . .
H20B_2 H 0.599245 1.004962 -0.008435 0.039 Uiso 1 1 calc R U . . .
H20C_2 H 0.619192 1.069043 0.068477 0.039 Uiso 1 1 calc R U . . .
P1_3 P 0.21093(4) 0.72979(4) 0.31389(3) 0.01461(11) Uani 1 1 d . . . . .
C2_3 C 0.21359(17) 0.75353(14) 0.20864(13) 0.0170(5) Uani 1 1 d . . . . .
H2A_3 H 0.176828 0.791170 0.198020 0.020 Uiso 1 1 calc R U . . .
H2B_3 H 0.284659 0.786542 0.197152 0.020 Uiso 1 1 calc R U . . .
C3_3 C 0.16643(17) 0.67155(14) 0.15317(13) 0.0182(5) Uani 1 1 d . . . . .
H3A_3 H 0.191617 0.685651 0.100295 0.022 Uiso 1 1 calc R U . . .
H3B_3 H 0.092140 0.652737 0.147128 0.022 Uiso 1 1 calc R U . . .
P2_3 P 0.19587(4) 0.57884(4) 0.18987(3) 0.01488(11) Uani 1 1 d . . . . .
P3_4 P 0.32501(4) 0.48958(4) 0.35599(4) 0.01847(12) Uani 1 1 d . . . . .
C2_4 C 0.37876(19) 0.50301(16) 0.46052(15) 0.0246(5) Uani 1 1 d . . . . .
H2A_4 H 0.372706 0.445575 0.478736 0.030 Uiso 1 1 calc R U . . .
H2B_4 H 0.451517 0.542538 0.464118 0.030 Uiso 1 1 calc R U . . .
C3_4 C 0.32417(18) 0.54061(16) 0.51427(14) 0.0228(5) Uani 1 1 d . . . . .
H3A_4 H 0.356174 0.550733 0.569265 0.027 Uiso 1 1 calc R U . . .
H3B_4 H 0.252265 0.499739 0.514421 0.027 Uiso 1 1 calc R U . . .
P4_4 P 0.33453(4) 0.64526(4) 0.47366(3) 0.01803(12) Uani 1 1 d . . . . .
C1_5 C 0.08104(17) 0.70515(14) 0.33697(14) 0.0171(5) Uani 1 1 d . . . . .
C2_5 C 0.00583(17) 0.70226(15) 0.27951(14) 0.0209(5) Uani 1 1 d . . . . .
H2_5 H 0.021787 0.715387 0.226673 0.025 Uiso 1 1 calc R U . . .
C3_5 C -0.09203(19) 0.68029(17) 0.29937(16) 0.0262(5) Uani 1 1 d . . . . .
H3_5 H -0.143026 0.678105 0.259944 0.031 Uiso 1 1 calc R U . . .
C4_5 C -0.11604(18) 0.66151(17) 0.37614(16) 0.0275(6) Uani 1 1 d . . . . .
H4_5 H -0.183191 0.646906 0.389524 0.033 Uiso 1 1 calc R U . . .
C5_5 C -0.04208(19) 0.66404(17) 0.43334(15) 0.0256(5) Uani 1 1 d . . . . .
H5_5 H -0.058447 0.650878 0.486092 0.031 Uiso 1 1 calc R U . . .
C6_5 C 0.05560(18) 0.68568(15) 0.41395(14) 0.0202(5) Uani 1 1 d . . . . .
H6_5 H 0.106065 0.687295 0.453619 0.024 Uiso 1 1 calc R U . . .
C1_6 C 0.28354(17) 0.84005(14) 0.35946(13) 0.0175(5) Uani 1 1 d . . . . .
C2_6 C 0.38855(18) 0.87588(16) 0.35802(14) 0.0225(5) Uani 1 1 d . . . . .
H2_6 H 0.420165 0.842961 0.333930 0.027 Uiso 1 1 calc R U . . .
C3_6 C 0.44727(19) 0.95950(16) 0.39163(15) 0.0258(5) Uani 1 1 d . . . . .
H3_6 H 0.518670 0.983592 0.390333 0.031 Uiso 1 1 calc R U . . .
C4_6 C 0.40117(19) 1.00751(16) 0.42703(15) 0.0257(5) Uani 1 1 d . . . . .
H4_6 H 0.441053 1.064495 0.450199 0.031 Uiso 1 1 calc R U . . .
C5_6 C 0.29723(19) 0.97250(16) 0.42862(15) 0.0243(5) Uani 1 1 d . . . . .
H5_6 H 0.265760 1.005456 0.452865 0.029 Uiso 1 1 calc R U . . .
C6_6 C 0.23868(18) 0.88910(15) 0.39477(14) 0.0205(5) Uani 1 1 d . . . . .
H6_6 H 0.167260 0.865504 0.395853 0.025 Uiso 1 1 calc R U . . .
C1_7 C 0.07147(17) 0.48797(14) 0.16551(14) 0.0189(5) Uani 1 1 d . . . . .
C2_7 C -0.01210(18) 0.48913(16) 0.20161(14) 0.0216(5) Uani 1 1 d . . . . .
H2_7 H -0.003746 0.536498 0.237498 0.026 Uiso 1 1 calc R U . . .
C3_7 C -0.10646(19) 0.42160(17) 0.18511(16) 0.0284(6) Uani 1 1 d . . . . .
H3_7 H -0.162652 0.422695 0.209883 0.034 Uiso 1 1 calc R U . . .
C4_7 C -0.1196(2) 0.35238(17) 0.13271(17) 0.0313(6) Uani 1 1 d . . . . .
H4_7 H -0.184716 0.306288 0.121287 0.038 Uiso 1 1 calc R U . . .
C5_7 C -0.0384(2) 0.35054(17) 0.09737(17) 0.0307(6) Uani 1 1 d . . . . .
H5_7 H -0.047447 0.303038 0.061390 0.037 Uiso 1 1 calc R U . . .
C6_7 C 0.05696(19) 0.41757(15) 0.11376(16) 0.0246(5) Uani 1 1 d . . . . .
H6_7 H 0.112808 0.415251 0.089349 0.029 Uiso 1 1 calc R U . . .
C1_8 C 0.26982(17) 0.56418(14) 0.11150(14) 0.0184(5) Uani 1 1 d . . . . .
C2_8 C 0.36107(18) 0.55772(15) 0.13228(15) 0.0205(5) Uani 1 1 d . . . . .
H2_8 H 0.382972 0.558553 0.186574 0.025 Uiso 1 1 calc R U . . .
C3_8 C 0.42045(19) 0.55005(16) 0.07381(16) 0.0263(5) Uani 1 1 d . . . . .
H3_8 H 0.483011 0.546390 0.088218 0.032 Uiso 1 1 calc R U . . .
C4_8 C 0.3878(2) 0.54778(17) -0.00545(16) 0.0287(6) Uani 1 1 d . . . . .
H4_8 H 0.428073 0.542919 -0.045500 0.034 Uiso 1 1 calc R U . . .
C5_8 C 0.2965(2) 0.55260(17) -0.02600(15) 0.0280(6) Uani 1 1 d . . . . .
H5_8 H 0.273475 0.549632 -0.080328 0.034 Uiso 1 1 calc R U . . .
C6_8 C 0.23832(19) 0.56170(16) 0.03177(15) 0.0233(5) Uani 1 1 d . . . . .
H6_8 H 0.176392 0.566280 0.016880 0.028 Uiso 1 1 calc R U . . .
C1_9 C 0.22289(18) 0.37975(15) 0.34731(16) 0.0229(5) Uani 1 1 d . . . . .
C2_9 C 0.2010(2) 0.32410(16) 0.40841(16) 0.0281(6) Uani 1 1 d . . . . .
H2_9 H 0.241963 0.341472 0.457283 0.034 Uiso 1 1 calc R U . . .
C3_9 C 0.1195(2) 0.24265(17) 0.39940(19) 0.0360(7) Uani 1 1 d . . . . .
H3_9 H 0.105203 0.204961 0.442030 0.043 Uiso 1 1 calc R U . . .
C4_9 C 0.0600(2) 0.21690(17) 0.32925(19) 0.0351(7) Uani 1 1 d . . . . .
H4_9 H 0.004360 0.161432 0.323189 0.042 Uiso 1 1 calc R U . . .
C5_9 C 0.0811(2) 0.27189(17) 0.26701(19) 0.0346(6) Uani 1 1 d . . . . .
H5_9 H 0.040405 0.254026 0.218030 0.042 Uiso 1 1 calc R U . . .
C6_9 C 0.1618(2) 0.35299(16) 0.27659(17) 0.0301(6) Uani 1 1 d . . . . .
H6_9 H 0.175579 0.390850 0.234089 0.036 Uiso 1 1 calc R U . . .
C1_10 C 0.42622(18) 0.47566(16) 0.30612(15) 0.0226(5) Uani 1 1 d . . . . .
C2_10 C 0.51869(18) 0.54769(17) 0.30460(16) 0.0272(6) Uani 1 1 d . . . . .
H2_10 H 0.527368 0.602672 0.327970 0.033 Uiso 1 1 calc R U . . .
C3_10 C 0.5977(2) 0.53938(19) 0.26924(17) 0.0321(6) Uani 1 1 d . . . . .
H3_10 H 0.660602 0.588471 0.268888 0.039 Uiso 1 1 calc R U . . .
C4_10 C 0.5852(2) 0.4594(2) 0.23429(17) 0.0346(6) Uani 1 1 d . . . . .
H4_10 H 0.639667 0.453738 0.210335 0.042 Uiso 1 1 calc R U . . .
C5_10 C 0.4936(2) 0.38802(19) 0.23434(17) 0.0331(6) Uani 1 1 d . . . . .
H5_10 H 0.484818 0.333358 0.210147 0.040 Uiso 1 1 calc R U . . .
C6_10 C 0.4146(2) 0.39652(17) 0.26988(16) 0.0290(6) Uani 1 1 d . . . . .
H6_10 H 0.351533 0.347459 0.269405 0.035 Uiso 1 1 calc R U . . .
C1_11 C 0.26874(17) 0.68799(16) 0.53971(13) 0.0207(5) Uani 1 1 d . . . . .
C2_11 C 0.18762(19) 0.63519(17) 0.58046(14) 0.0260(5) Uani 1 1 d . . . . .
H2_11 H 0.166508 0.573551 0.577268 0.031 Uiso 1 1 calc R U . . .
C3_11 C 0.1379(2) 0.67259(19) 0.62555(15) 0.0309(6) Uani 1 1 d . . . . .
H3_11 H 0.082749 0.636386 0.653172 0.037 Uiso 1 1 calc R U . . .
C4_11 C 0.1680(2) 0.7625(2) 0.63067(16) 0.0333(6) Uani 1 1 d . . . . .
H4_11 H 0.134032 0.787783 0.662111 0.040 Uiso 1 1 calc R U . . .
C5_11 C 0.2474(2) 0.81506(18) 0.59004(15) 0.0286(6) Uani 1 1 d . . . . .
H5_11 H 0.267418 0.876571 0.592940 0.034 Uiso 1 1 calc R U . . .
C6_11 C 0.29772(18) 0.77874(16) 0.54524(14) 0.0232(5) Uani 1 1 d . . . . .
H6_11 H 0.352679 0.815562 0.517775 0.028 Uiso 1 1 calc R U . . .
C1_12 C 0.46702(18) 0.71406(15) 0.50778(14) 0.0214(5) Uani 1 1 d . . . . .
C2_12 C 0.4956(2) 0.72937(18) 0.58934(16) 0.0305(6) Uani 1 1 d . . . . .
H2_12 H 0.445984 0.706803 0.625953 0.037 Uiso 1 1 calc R U . . .
C3_12 C 0.5961(2) 0.77728(18) 0.61691(16) 0.0324(6) Uani 1 1 d . . . . .
H3_12 H 0.614840 0.788117 0.672255 0.039 Uiso 1 1 calc R U . . .
C4_12 C 0.66873(19) 0.80923(17) 0.56398(16) 0.0292(6) Uani 1 1 d . . . . .
H4_12 H 0.737587 0.841219 0.583079 0.035 Uiso 1 1 calc R U . . .
C5_12 C 0.6419(2) 0.79499(18) 0.48373(17) 0.0321(6) Uani 1 1 d . . . . .
H5_12 H 0.692166 0.816968 0.447476 0.039 Uiso 1 1 calc R U . . .
C6_12 C 0.54028(19) 0.74792(17) 0.45562(15) 0.0275(6) Uani 1 1 d . . . . .
H6_12 H 0.521648 0.739262 0.400178 0.033 Uiso 1 1 calc R U . . .
C1_13 C 0.3748(11) 0.7455(10) 0.8312(12) 0.037(3) Uani 0.162(8) 1 d G U P A 1
H1_13 H 0.316514 0.693592 0.837040 0.044 Uiso 0.162(8) 1 calc R U P A 1
C2_13 C 0.4532(17) 0.7772(12) 0.8922(7) 0.032(3) Uani 0.162(8) 1 d G U P A 1
H2_13 H 0.448137 0.746897 0.939349 0.038 Uiso 0.162(8) 1 calc R U P A 1
C3_13 C 0.5392(13) 0.8537(12) 0.8836(10) 0.035(3) Uani 0.162(8) 1 d G U P A 1
H3_13 H 0.592377 0.875283 0.924904 0.042 Uiso 0.162(8) 1 calc R U P A 1
C4_13 C 0.5467(11) 0.8985(9) 0.8140(14) 0.042(3) Uani 0.162(8) 1 d G U P A 1
H4_13 H 0.604980 0.950380 0.808159 0.050 Uiso 0.162(8) 1 calc R U P A 1
C5_13 C 0.4683(16) 0.8667(13) 0.7530(8) 0.044(3) Uani 0.162(8) 1 d G U P A 1
H5_13 H 0.473357 0.897075 0.705857 0.053 Uiso 0.162(8) 1 calc R U P A 1
C6_13 C 0.3823(12) 0.7902(14) 0.7616(9) 0.039(3) Uani 0.162(8) 1 d G U P A 1
H6_13 H 0.329124 0.768684 0.720289 0.047 Uiso 0.162(8) 1 calc R U P A 1
C1_113 C 0.36985(13) 0.7817(2) 0.7883(2) 0.0393(10) Uani 0.838(8) 1 d G U P A 2
H1_113 H 0.302478 0.748633 0.766172 0.047 Uiso 0.838(8) 1 calc R U P A 2
C2_113 C 0.4023(3) 0.76314(19) 0.8619(2) 0.0341(9) Uani 0.838(8) 1 d G U P A 2
H2_113 H 0.357129 0.717410 0.890168 0.041 Uiso 0.838(8) 1 calc R U P A 2
C3_113 C 0.5009(3) 0.8115(3) 0.89431(11) 0.0318(9) Uani 0.838(8) 1 d G U P A 2
H3_113 H 0.523076 0.798836 0.944647 0.038 Uiso 0.838(8) 1 calc R U P A 2
C4_113 C 0.56700(16) 0.8784(2) 0.8530(2) 0.0386(10) Uani 0.838(8) 1 d G U P A 2
H4_113 H 0.634374 0.911485 0.875132 0.046 Uiso 0.838(8) 1 calc R U P A 2
C5_113 C 0.5345(2) 0.89698(18) 0.7794(2) 0.0469(11) Uani 0.838(8) 1 d G U P A 2
H5_113 H 0.579725 0.942709 0.751136 0.056 Uiso 0.838(8) 1 calc R U P A 2
C6_113 C 0.4360(3) 0.8486(3) 0.74700(12) 0.0459(11) Uani 0.838(8) 1 d G U P A 2
H6_113 H 0.413778 0.861284 0.696655 0.055 Uiso 0.838(8) 1 calc R U P A 2
C1_14 C -0.0289(3) -0.0730(2) 0.44938(18) 0.0441(8) Uani 1 1 d . . . . .
H1_14 H -0.048638 -0.123480 0.414485 0.053 Uiso 1 1 calc R U . . .
C2_14 C -0.0784(2) -0.0192(2) 0.44210(17) 0.0428(8) Uani 1 1 d . . . . .
H2_14 H -0.132704 -0.032330 0.402211 0.051 Uiso 1 1 calc R U . . .
C3_14 C -0.0497(2) 0.0540(2) 0.49255(19) 0.0437(8) Uani 1 1 d . . . . .
H3_14 H -0.084093 0.091564 0.487397 0.052 Uiso 1 1 calc R U . . .

loop_
_atom_site_aniso_label
_atom_site_aniso_U_11
_atom_site_aniso_U_22
_atom_site_aniso_U_33
_atom_site_aniso_U_23
_atom_site_aniso_U_13
_atom_site_aniso_U_12
Br1_1 0.01559(10) 0.01557(10) 0.02084(11) 0.00363(8) 0.00147(8) 0.00430(9)
W1_1 0.01242(4) 0.01187(4) 0.01593(5) 0.00249(3) -0.00083(3) 0.00477(3)
N1_1 0.0148(9) 0.0135(9) 0.0179(9) 0.0027(7) -0.0034(7) 0.0069(8)
N2_1 0.0147(9) 0.0190(10) 0.0220(10) 0.0015(8) -0.0005(8) 0.0060(8)
B1_1 0.0186(13) 0.0172(12) 0.0191(13) -0.0014(10) -0.0013(10) 0.0086(10)
Br2_1 0.01606(11) 0.03166(13) 0.02445(12) 0.00938(10) -0.00033(9) 0.00753(10)
B2_1 0.0172(12) 0.0193(13) 0.0201(13) 0.0011(10) -0.0022(10) 0.0082(11)
Br3_1 0.02736(13) 0.02260(12) 0.02874(13) -0.00573(10) 0.00309(10) 0.00719(10)
Br4_1 0.02014(12) 0.03105(13) 0.02914(13) 0.00837(10) -0.00028(10) 0.01280(10)
C1_2 0.0139(11) 0.0114(10) 0.0265(13) -0.0008(9) -0.0032(9) 0.0046(9)
N3_2 0.0142(9) 0.0134(9) 0.0221(11) -0.0004(8) -0.0009(8) 0.0063(8)
C3_2 0.0148(10) 0.0162(11) 0.0186(11) 0.0004(9) -0.0013(9) 0.0055(9)
C4_2 0.0178(11) 0.0157(11) 0.0218(12) 0.0006(9) -0.0025(9) 0.0061(9)
C5_2 0.0218(12) 0.0204(12) 0.0219(12) -0.0032(9) -0.0015(10) 0.0111(10)
C6_2 0.0165(11) 0.0197(11) 0.0186(11) -0.0004(9) -0.0035(9) 0.0065(9)
C7_2 0.0163(11) 0.0157(11) 0.0218(12) 0.0012(9) -0.0030(9) 0.0052(9)
C8_2 0.0131(10) 0.0155(11) 0.0208(12) -0.0010(9) -0.0029(9) 0.0048(9)
C11_2 0.0337(14) 0.0142(12) 0.0397(16) -0.0009(11) 0.0027(12) 0.0071(11)
C10_2 0.0364(15) 0.0270(13) 0.0320(14) 0.0037(11) 0.0016(12) 0.0203(12)
C9_2 0.0290(13) 0.0158(11) 0.0266(13) 0.0015(10) 0.0020(10) 0.0112(10)
C12_2 0.0468(17) 0.0204(13) 0.0369(15) 0.0015(11) 0.0082(13) 0.0183(12)
C13_2 0.0221(12) 0.0227(12) 0.0204(12) 0.0004(10) 0.0018(10) 0.0104(10)
C14_2 0.0256(13) 0.0315(14) 0.0211(12) -0.0023(11) -0.0018(10) 0.0113(11)
C17_2 0.0212(12) 0.0150(11) 0.0221(12) 0.0005(9) -0.0005(9) 0.0091(9)
C16_2 0.0319(14) 0.0260(13) 0.0259(13) 0.0070(11) 0.0062(11) 0.0125(11)
C15_2 0.0201(12) 0.0275(13) 0.0292(14) 0.0030(11) 0.0008(10) 0.0095(11)
C18_2 0.0304(13) 0.0217(12) 0.0243(13) 0.0028(10) 0.0015(10) 0.0151(11)
C19_2 0.0260(12) 0.0164(11) 0.0205(12) -0.0010(9) -0.0013(10) 0.0075(10)
C20_2 0.0246(13) 0.0250(13) 0.0340(14) 0.0008(11) 0.0027(11) 0.0153(11)
P1_3 0.0139(3) 0.0134(3) 0.0170(3) 0.0018(2) 0.0005(2) 0.0061(2)
C2_3 0.0184(11) 0.0148(11) 0.0199(11) 0.0043(9) 0.0022(9) 0.0088(9)
C3_3 0.0215(11) 0.0172(11) 0.0181(11) 0.0021(9) -0.0020(9) 0.0106(10)
P2_3 0.0139(3) 0.0129(3) 0.0174(3) 0.0010(2) -0.0010(2) 0.0054(2)
P3_4 0.0171(3) 0.0159(3) 0.0239(3) 0.0052(2) 0.0001(2) 0.0083(2)
C2_4 0.0233(12) 0.0242(13) 0.0272(13) 0.0091(10) -0.0026(10) 0.0110(10)
C3_4 0.0225(12) 0.0234(12) 0.0202(12) 0.0086(10) -0.0023(10) 0.0071(10)
P4_4 0.0169(3) 0.0182(3) 0.0167(3) 0.0035(2) -0.0019(2) 0.0051(2)
C1_5 0.0155(11) 0.0138(11) 0.0208(11) 0.0007(9) 0.0016(9) 0.0048(9)
C2_5 0.0193(12) 0.0231(12) 0.0215(12) 0.0053(10) 0.0014(9) 0.0098(10)
C3_5 0.0197(12) 0.0328(14) 0.0293(14) 0.0051(11) 0.0002(10) 0.0141(11)
C4_5 0.0170(12) 0.0331(14) 0.0348(15) 0.0056(11) 0.0081(10) 0.0115(11)
C5_5 0.0258(13) 0.0297(13) 0.0230(13) 0.0055(10) 0.0083(10) 0.0117(11)
C6_5 0.0194(11) 0.0213(12) 0.0205(12) 0.0014(9) 0.0003(9) 0.0093(10)
C1_6 0.0205(11) 0.0152(11) 0.0161(11) 0.0012(9) -0.0008(9) 0.0070(9)
C2_6 0.0225(12) 0.0203(12) 0.0240(12) -0.0016(10) 0.0026(10) 0.0080(10)
C3_6 0.0193(12) 0.0233(13) 0.0300(14) -0.0007(10) 0.0013(10) 0.0040(10)
C4_6 0.0258(13) 0.0180(12) 0.0285(13) -0.0037(10) -0.0023(10) 0.0052(10)
C5_6 0.0269(13) 0.0211(12) 0.0273(13) -0.0013(10) 0.0005(10) 0.0128(11)
C6_6 0.0204(12) 0.0184(11) 0.0225(12) 0.0008(9) 0.0000(9) 0.0082(10)
C1_7 0.0163(11) 0.0139(11) 0.0241(12) 0.0041(9) -0.0037(9) 0.0046(9)
C2_7 0.0202(12) 0.0215(12) 0.0211(12) 0.0037(10) -0.0023(9) 0.0069(10)
C3_7 0.0183(12) 0.0326(14) 0.0308(14) 0.0068(11) -0.0023(10) 0.0074(11)
C4_7 0.0207(13) 0.0222(13) 0.0415(16) 0.0024(12) -0.0044(11) 0.0002(11)
C5_7 0.0279(14) 0.0176(12) 0.0399(16) -0.0054(11) -0.0066(12) 0.0042(11)
C6_7 0.0212(12) 0.0184(12) 0.0333(14) 0.0002(10) -0.0020(10) 0.0080(10)
C1_8 0.0190(11) 0.0131(11) 0.0209(12) -0.0003(9) 0.0017(9) 0.0043(9)
C2_8 0.0211(12) 0.0163(11) 0.0243(12) 0.0006(9) 0.0001(10) 0.0080(10)
C3_8 0.0231(13) 0.0266(13) 0.0335(14) 0.0004(11) 0.0048(11) 0.0144(11)
C4_8 0.0351(15) 0.0301(14) 0.0270(14) 0.0008(11) 0.0112(11) 0.0181(12)
C5_8 0.0358(15) 0.0286(14) 0.0215(13) 0.0002(10) 0.0018(11) 0.0152(12)
C6_8 0.0244(12) 0.0229(12) 0.0246(13) -0.0006(10) -0.0006(10) 0.0120(10)
C1_9 0.0202(12) 0.0154(11) 0.0366(14) 0.0035(10) 0.0046(10) 0.0106(10)
C2_9 0.0320(14) 0.0217(13) 0.0334(14) 0.0056(11) 0.0132(11) 0.0117(11)
C3_9 0.0411(16) 0.0199(13) 0.0469(18) 0.0071(12) 0.0212(14) 0.0091(12)
C4_9 0.0307(15) 0.0169(13) 0.0557(19) 0.0002(12) 0.0153(14) 0.0060(11)
C5_9 0.0298(14) 0.0227(13) 0.0485(18) -0.0030(12) -0.0035(13) 0.0091(12)
C6_9 0.0303(14) 0.0181(12) 0.0415(16) 0.0056(11) -0.0026(12) 0.0102(11)
C1_10 0.0226(12) 0.0243(12) 0.0264(13) 0.0103(10) 0.0016(10) 0.0148(10)
C2_10 0.0215(12) 0.0263(13) 0.0372(15) 0.0070(11) 0.0014(11) 0.0132(11)
C3_10 0.0212(13) 0.0359(15) 0.0413(16) 0.0122(13) 0.0055(11) 0.0127(12)
C4_10 0.0327(15) 0.0498(18) 0.0328(15) 0.0122(13) 0.0127(12) 0.0264(14)
C5_10 0.0368(15) 0.0337(15) 0.0353(15) 0.0053(12) 0.0089(12) 0.0199(13)
C6_10 0.0290(14) 0.0251(13) 0.0372(15) 0.0060(11) 0.0063(11) 0.0147(11)
C1_11 0.0189(11) 0.0273(13) 0.0140(11) 0.0009(9) -0.0039(9) 0.0083(10)
C2_11 0.0251(13) 0.0277(13) 0.0199(12) 0.0030(10) -0.0029(10) 0.0060(11)
C3_11 0.0238(13) 0.0442(16) 0.0181(12) 0.0027(11) 0.0030(10) 0.0069(12)
C4_11 0.0309(14) 0.0475(17) 0.0238(14) -0.0071(12) -0.0009(11) 0.0194(13)
C5_11 0.0313(14) 0.0317(14) 0.0233(13) -0.0031(11) -0.0052(11) 0.0148(12)
C6_11 0.0219(12) 0.0268(13) 0.0183(12) 0.0018(10) -0.0032(10) 0.0079(10)
C1_12 0.0194(12) 0.0190(12) 0.0242(12) 0.0023(10) -0.0053(10) 0.0073(10)
C2_12 0.0264(13) 0.0320(14) 0.0248(13) 0.0072(11) -0.0055(11) 0.0042(11)
C3_12 0.0327(15) 0.0293(14) 0.0280(14) 0.0032(11) -0.0119(12) 0.0076(12)
C4_12 0.0214(13) 0.0251(13) 0.0374(15) -0.0028(11) -0.0087(11) 0.0077(11)
C5_12 0.0224(13) 0.0330(15) 0.0344(15) -0.0026(12) -0.0004(11) 0.0054(11)
C6_12 0.0221(13) 0.0313(14) 0.0231(13) -0.0013(11) -0.0029(10) 0.0058(11)
C1_13 0.027(4) 0.045(4) 0.037(5) 0.000(4) -0.006(4) 0.015(4)
C2_13 0.025(5) 0.043(4) 0.032(4) 0.001(4) 0.001(4) 0.018(4)
C3_13 0.025(4) 0.046(4) 0.035(4) 0.008(4) -0.006(4) 0.016(4)
C4_13 0.026(4) 0.056(4) 0.030(4) 0.006(4) -0.009(4) 0.005(4)
C5_13 0.030(5) 0.056(5) 0.029(4) 0.005(4) -0.010(4) 0.001(4)
C6_13 0.028(4) 0.052(4) 0.031(5) 0.004(4) -0.004(4) 0.009(4)
C1_113 0.0261(17) 0.050(2) 0.035(2) -0.0008(19) -0.0027(15) 0.0100(15)
C2_113 0.0246(19) 0.0367(19) 0.045(2) 0.0065(17) 0.0047(17) 0.0159(15)
C3_113 0.024(2) 0.044(2) 0.0323(16) 0.0059(15) 0.0021(14) 0.0188(19)
C4_113 0.0258(17) 0.056(2) 0.023(2) 0.0046(17) -0.0071(15) 0.0064(16)
C5_113 0.031(2) 0.066(2) 0.026(2) 0.0086(18) -0.0077(17) 0.0034(17)
C6_113 0.021(2) 0.068(3) 0.0326(18) 0.0024(18) -0.0106(14) 0.004(2)
C1_14 0.0500(19) 0.0388(17) 0.0285(15) 0.0019(13) 0.0129(14) 0.0014(15)
C2_14 0.0233(14) 0.058(2) 0.0287(15) 0.0139(14) -0.0015(11) -0.0027(14)
C3_14 0.0368(17) 0.0497(19) 0.0474(19) 0.0201(16) 0.0196(15) 0.0172(15)

loop_
_atom_type_symbol
_atom_type_description
_atom_type_scat_dispersion_real
_atom_type_scat_dispersion_imag
_atom_type_scat_source
C C 0.0033 0.0016 'International Tables Vol C Tables 4.2.6.8 and 6.1.1.4'
N N 0.0061 0.0033 'International Tables Vol C Tables 4.2.6.8 and 6.1.1.4'
P P 0.1023 0.0942 'International Tables Vol C Tables 4.2.6.8 and 6.1.1.4'
Br Br -0.2901 2.4595 'International Tables Vol C Tables 4.2.6.8 and 6.1.1.4'
W W -0.8490 6.8722 'International Tables Vol C Tables 4.2.6.8 and 6.1.1.4'
B B 0.0013 0.0007 'International Tables Vol C Tables 4.2.6.8 and 6.1.1.4'
H H 0.0000 0.0000 'International Tables Vol C Tables 4.2.6.8 and 6.1.1.4'

loop_
_exptl_crystal_face_index_h
_exptl_crystal_face_index_k
_exptl_crystal_face_index_l
_exptl_crystal_face_perp_dist
0.00 -1.00 -1.00 0.1210
0.00 1.00 1.00 0.1340
0.00 0.00 -1.00 0.1660
1.00 -1.00 -1.00 0.1180
-1.00 1.00 1.00 0.1560
1.00 -1.00 0.00 0.1400
-1.00 1.00 0.00 0.1140
1.00 0.00 -1.00 0.1400
0.00 1.00 -1.00 0.1360
0.00 -1.00 1.00 0.1760
1.00 1.00 -1.00 0.1200
1.00 0.00 0.00 0.0720
-1.00 0.00 0.00 0.0610
1.00 -1.00 1.00 0.1250
-1.00 1.00 -1.00 0.1070
1.00 1.00 0.00 0.0870
1.00 0.00 1.00 0.1130
1.00 1.00 1.00 0.0920

loop_
_geom_angle_atom_site_label_1
_geom_angle_atom_site_label_2
_geom_angle_atom_site_label_3
_geom_angle
_geom_angle_site_symmetry_1
_geom_angle_site_symmetry_3
_geom_angle_publ_flag
N1_1 W1_1 P1_3 91.50(6) . . ?
N1_1 W1_1 P2_3 88.52(6) . . ?
P1_3 W1_1 P2_3 79.47(2) . . ?
N1_1 W1_1 P3_4 95.86(6) . . ?
P1_3 W1_1 P3_4 172.14(2) . . ?
P2_3 W1_1 P3_4 103.40(3) . . ?
N1_1 W1_1 P4_4 98.54(6) . . ?
P1_3 W1_1 P4_4 97.44(3) . . ?
P2_3 W1_1 P4_4 172.396(19) . . ?
P3_4 W1_1 P4_4 78.79(3) . . ?
N1_1 W1_1 Br1_1 178.14(6) . . ?
P1_3 W1_1 Br1_1 90.12(2) . . ?
P2_3 W1_1 Br1_1 92.66(2) . . ?
P3_4 W1_1 Br1_1 82.47(2) . . ?
P4_4 W1_1 Br1_1 80.35(3) . . ?
N2_1 N1_1 W1_1 172.79(16) . . ?
N1_1 N2_1 B1_1 141.3(2) . . ?
N2_1 B1_1 B2_1 122.2(2) . . ?
N2_1 B1_1 Br2_1 121.54(18) . . ?
B2_1 B1_1 Br2_1 116.03(17) . . ?
C1_2 B2_1 B1_1 113.2(2) . . ?
C1_2 B2_1 Br4_1 104.30(16) . . ?
B1_1 B2_1 Br4_1 114.22(16) . . ?
C1_2 B2_1 Br3_1 104.12(16) . . ?
B1_1 B2_1 Br3_1 109.88(16) . . ?
Br4_1 B2_1 Br3_1 110.58(12) . . ?
N3_2 C1_2 B2_1 176.6(2) . . ?
C1_2 N3_2 C3_2 178.6(2) . . ?
N3_2 C3_2 C4_2 117.8(2) . . ?
N3_2 C3_2 C8_2 118.0(2) . . ?
C4_2 C3_2 C8_2 124.2(2) . . ?
C5_2 C4_2 C3_2 115.7(2) . . ?
C5_2 C4_2 C9_2 120.7(2) . . ?
C3_2 C4_2 C9_2 123.6(2) . . ?
C4_2 C5_2 C6_2 123.2(2) . . ?
C4_2 C5_2 H5_2 118.4 . . ?
C6_2 C5_2 H5_2 118.4 . . ?
C5_2 C6_2 C7_2 118.1(2) . . ?
C5_2 C6_2 C13_2 119.4(2) . . ?
C7_2 C6_2 C13_2 122.5(2) . . ?
C8_2 C7_2 C6_2 123.2(2) . . ?
C8_2 C7_2 H7_2 118.4 . . ?
C6_2 C7_2 H7_2 118.4 . . ?
C7_2 C8_2 C3_2 115.5(2) . . ?
C7_2 C8_2 C17_2 121.1(2) . . ?
C3_2 C8_2 C17_2 123.4(2) . . ?
C9_2 C11_2 H11A_2 109.5 . . ?
C9_2 C11_2 H11B_2 109.5 . . ?
H11A_2 C11_2 H11B_2 109.5 . . ?
C9_2 C11_2 H11C_2 109.5 . . ?
H11A_2 C11_2 H11C_2 109.5 . . ?
H11B_2 C11_2 H11C_2 109.5 . . ?
C9_2 C10_2 H10A_2 109.5 . . ?
C9_2 C10_2 H10B_2 109.5 . . ?
H10A_2 C10_2 H10B_2 109.5 . . ?
C9_2 C10_2 H10C_2 109.5 . . ?
H10A_2 C10_2 H10C_2 109.5 . . ?
H10B_2 C10_2 H10C_2 109.5 . . ?
C12_2 C9_2 C10_2 106.8(2) . . ?
C12_2 C9_2 C11_2 105.5(2) . . ?
C10_2 C9_2 C11_2 111.7(2) . . ?
C12_2 C9_2 C4_2 111.1(2) . . ?
C10_2 C9_2 C4_2 109.4(2) . . ?
C11_2 C9_2 C4_2 112.1(2) . . ?
C9_2 C12_2 H12A_2 109.5 . . ?
C9_2 C12_2 H12B_2 109.5 . . ?
H12A_2 C12_2 H12B_2 109.5 . . ?
C9_2 C12_2 H12C_2 109.5 . . ?
H12A_2 C12_2 H12C_2 109.5 . . ?
H12B_2 C12_2 H12C_2 109.5 . . ?
C16_2 C13_2 C6_2 112.9(2) . . ?
C16_2 C13_2 C15_2 108.2(2) . . ?
C6_2 C13_2 C15_2 108.68(19) . . ?
C16_2 C13_2 C14_2 107.6(2) . . ?
C6_2 C13_2 C14_2 109.0(2) . . ?
C15_2 C13_2 C14_2 110.5(2) . . ?
C13_2 C14_2 H14A_2 109.5 . . ?
C13_2 C14_2 H14B_2 109.5 . . ?
H14A_2 C14_2 H14B_2 109.5 . . ?
C13_2 C14_2 H14C_2 109.5 . . ?
H14A_2 C14_2 H14C_2 109.5 . . ?
H14B_2 C14_2 H14C_2 109.5 . . ?
C18_2 C17_2 C19_2 107.40(19) . . ?
C18_2 C17_2 C20_2 105.97(19) . . ?
C19_2 C17_2 C20_2 111.4(2) . . ?
C18_2 C17_2 C8_2 110.22(19) . . ?
C19_2 C17_2 C8_2 110.02(18) . . ?
C20_2 C17_2 C8_2 111.66(19) . . ?
C13_2 C16_2 H16A_2 109.5 . . ?
C13_2 C16_2 H16B_2 109.5 . . ?
H16A_2 C16_2 H16B_2 109.5 . . ?
C13_2 C16_2 H16C_2 109.5 . . ?
H16A_2 C16_2 H16C_2 109.5 . . ?
H16B_2 C16_2 H16C_2 109.5 . . ?
C13_2 C15_2 H15A_2 109.5 . . ?
C13_2 C15_2 H15B_2 109.5 . . ?
H15A_2 C15_2 H15B_2 109.5 . . ?
C13_2 C15_2 H15C_2 109.5 . . ?
H15A_2 C15_2 H15C_2 109.5 . . ?
H15B_2 C15_2 H15C_2 109.5 . . ?
C17_2 C18_2 H18A_2 109.5 . . ?
C17_2 C18_2 H18B_2 109.5 . . ?
H18A_2 C18_2 H18B_2 109.5 . . ?
C17_2 C18_2 H18C_2 109.5 . . ?
H18A_2 C18_2 H18C_2 109.5 . . ?
H18B_2 C18_2 H18C_2 109.5 . . ?
C17_2 C19_2 H19A_2 109.5 . . ?
C17_2 C19_2 H19B_2 109.5 . . ?
H19A_2 C19_2 H19B_2 109.5 . . ?
C17_2 C19_2 H19C_2 109.5 . . ?
H19A_2 C19_2 H19C_2 109.5 . . ?
H19B_2 C19_2 H19C_2 109.5 . . ?
C17_2 C20_2 H20A_2 109.5 . . ?
C17_2 C20_2 H20B_2 109.5 . . ?
H20A_2 C20_2 H20B_2 109.5 . . ?
C17_2 C20_2 H20C_2 109.5 . . ?
H20A_2 C20_2 H20C_2 109.5 . . ?
H20B_2 C20_2 H20C_2 109.5 . . ?
C1_6 P1_3 C1_5 103.72(11) . . ?
C1_6 P1_3 C2_3 100.16(10) . . ?
C1_5 P1_3 C2_3 105.27(11) . . ?
C1_6 P1_3 W1_1 120.51(8) . . ?
C1_5 P1_3 W1_1 118.74(7) . . ?
C2_3 P1_3 W1_1 105.96(7) . . ?
C3_3 C2_3 P1_3 113.13(15) . . ?
C3_3 C2_3 H2A_3 109.0 . . ?
P1_3 C2_3 H2A_3 109.0 . . ?
C3_3 C2_3 H2B_3 109.0 . . ?
P1_3 C2_3 H2B_3 109.0 . . ?
H2A_3 C2_3 H2B_3 107.8 . . ?
C2_3 C3_3 P2_3 112.75(15) . . ?
C2_3 C3_3 H3A_3 109.0 . . ?
P2_3 C3_3 H3A_3 109.0 . . ?
C2_3 C3_3 H3B_3 109.0 . . ?
P2_3 C3_3 H3B_3 109.0 . . ?
H3A_3 C3_3 H3B_3 107.8 . . ?
C1_8 P2_3 C1_7 102.39(11) . . ?
C1_8 P2_3 C3_3 101.30(11) . . ?
C1_7 P2_3 C3_3 99.41(10) . . ?
C1_8 P2_3 W1_1 118.56(8) . . ?
C1_7 P2_3 W1_1 121.65(8) . . ?
C3_3 P2_3 W1_1 110.18(8) . . ?
C1_9 P3_4 C1_10 103.46(11) . . ?
C1_9 P3_4 C2_4 104.27(12) . . ?
C1_10 P3_4 C2_4 99.93(11) . . ?
C1_9 P3_4 W1_1 116.91(8) . . ?
C1_10 P3_4 W1_1 121.22(8) . . ?
C2_4 P3_4 W1_1 108.63(8) . . ?
C3_4 C2_4 P3_4 111.25(16) . . ?
C3_4 C2_4 H2A_4 109.4 . . ?
P3_4 C2_4 H2A_4 109.4 . . ?
C3_4 C2_4 H2B_4 109.4 . . ?
P3_4 C2_4 H2B_4 109.4 . . ?
H2A_4 C2_4 H2B_4 108.0 . . ?
C2_4 C3_4 P4_4 106.53(16) . . ?
C2_4 C3_4 H3A_4 110.4 . . ?
P4_4 C3_4 H3A_4 110.4 . . ?
C2_4 C3_4 H3B_4 110.4 . . ?
P4_4 C3_4 H3B_4 110.4 . . ?
H3A_4 C3_4 H3B_4 108.6 . . ?
C1_11 P4_4 C1_12 100.84(11) . . ?
C1_11 P4_4 C3_4 105.06(11) . . ?
C1_12 P4_4 C3_4 99.45(11) . . ?
C1_11 P4_4 W1_1 120.18(8) . . ?
C1_12 P4_4 W1_1 121.17(8) . . ?
C3_4 P4_4 W1_1 107.32(8) . . ?
C6_5 C1_5 C2_5 118.7(2) . . ?
C6_5 C1_5 P1_3 118.88(17) . . ?
C2_5 C1_5 P1_3 122.34(18) . . ?
C3_5 C2_5 C1_5 120.1(2) . . ?
C3_5 C2_5 H2_5 119.9 . . ?
C1_5 C2_5 H2_5 119.9 . . ?
C4_5 C3_5 C2_5 120.5(2) . . ?
C4_5 C3_5 H3_5 119.8 . . ?
C2_5 C3_5 H3_5 119.8 . . ?
C5_5 C4_5 C3_5 119.8(2) . . ?
C5_5 C4_5 H4_5 120.1 . . ?
C3_5 C4_5 H4_5 120.1 . . ?
C6_5 C5_5 C4_5 120.1(2) . . ?
C6_5 C5_5 H5_5 120.0 . . ?
C4_5 C5_5 H5_5 120.0 . . ?
C5_5 C6_5 C1_5 120.8(2) . . ?
C5_5 C6_5 H6_5 119.6 . . ?
C1_5 C6_5 H6_5 119.6 . . ?
C6_6 C1_6 C2_6 119.0(2) . . ?
C6_6 C1_6 P1_3 122.87(18) . . ?
C2_6 C1_6 P1_3 118.18(18) . . ?
C3_6 C2_6 C1_6 120.5(2) . . ?
C3_6 C2_6 H2_6 119.7 . . ?
C1_6 C2_6 H2_6 119.7 . . ?
C4_6 C3_6 C2_6 119.8(2) . . ?
C4_6 C3_6 H3_6 120.1 . . ?
C2_6 C3_6 H3_6 120.1 . . ?
C5_6 C4_6 C3_6 120.0(2) . . ?
C5_6 C4_6 H4_6 120.0 . . ?
C3_6 C4_6 H4_6 120.0 . . ?
C4_6 C5_6 C6_6 120.1(2) . . ?
C4_6 C5_6 H5_6 120.0 . . ?
C6_6 C5_6 H5_6 120.0 . . ?
C1_6 C6_6 C5_6 120.6(2) . . ?
C1_6 C6_6 H6_6 119.7 . . ?
C5_6 C6_6 H6_6 119.7 . . ?
C6_7 C1_7 C2_7 118.5(2) . . ?
C6_7 C1_7 P2_3 122.77(19) . . ?
C2_7 C1_7 P2_3 118.71(18) . . ?
C3_7 C2_7 C1_7 120.2(2) . . ?
C3_7 C2_7 H2_7 119.9 . . ?
C1_7 C2_7 H2_7 119.9 . . ?
C2_7 C3_7 C4_7 120.4(3) . . ?
C2_7 C3_7 H3_7 119.8 . . ?
C4_7 C3_7 H3_7 119.8 . . ?
C5_7 C4_7 C3_7 119.8(2) . . ?
C5_7 C4_7 H4_7 120.1 . . ?
C3_7 C4_7 H4_7 120.1 . . ?
C4_7 C5_7 C6_7 120.5(3) . . ?
C4_7 C5_7 H5_7 119.8 . . ?
C6_7 C5_7 H5_7 119.8 . . ?
C5_7 C6_7 C1_7 120.6(2) . . ?
C5_7 C6_7 H6_7 119.7 . . ?
C1_7 C6_7 H6_7 119.7 . . ?
C6_8 C1_8 C2_8 119.0(2) . . ?
C6_8 C1_8 P2_3 121.59(18) . . ?
C2_8 C1_8 P2_3 119.37(18) . . ?
C1_8 C2_8 C3_8 120.4(2) . . ?
C1_8 C2_8 H2_8 119.8 . . ?
C3_8 C2_8 H2_8 119.8 . . ?
C4_8 C3_8 C2_8 119.7(2) . . ?
C4_8 C3_8 H3_8 120.1 . . ?
C2_8 C3_8 H3_8 120.1 . . ?
C5_8 C4_8 C3_8 119.9(2) . . ?
C5_8 C4_8 H4_8 120.1 . . ?
C3_8 C4_8 H4_8 120.1 . . ?
C4_8 C5_8 C6_8 120.6(2) . . ?
C4_8 C5_8 H5_8 119.7 . . ?
C6_8 C5_8 H5_8 119.7 . . ?
C5_8 C6_8 C1_8 120.4(2) . . ?
C5_8 C6_8 H6_8 119.8 . . ?
C1_8 C6_8 H6_8 119.8 . . ?
C2_9 C1_9 C6_9 118.5(2) . . ?
C2_9 C1_9 P3_4 123.4(2) . . ?
C6_9 C1_9 P3_4 118.02(19) . . ?
C1_9 C2_9 C3_9 120.8(3) . . ?
C1_9 C2_9 H2_9 119.6 . . ?
C3_9 C2_9 H2_9 119.6 . . ?
C4_9 C3_9 C2_9 120.1(3) . . ?
C4_9 C3_9 H3_9 120.0 . . ?
C2_9 C3_9 H3_9 120.0 . . ?
C3_9 C4_9 C5_9 119.9(3) . . ?
C3_9 C4_9 H4_9 120.1 . . ?
C5_9 C4_9 H4_9 120.1 . . ?
C6_9 C5_9 C4_9 119.7(3) . . ?
C6_9 C5_9 H5_9 120.2 . . ?
C4_9 C5_9 H5_9 120.2 . . ?
C5_9 C6_9 C1_9 121.0(3) . . ?
C5_9 C6_9 H6_9 119.5 . . ?
C1_9 C6_9 H6_9 119.5 . . ?
C6_10 C1_10 C2_10 118.7(2) . . ?
C6_10 C1_10 P3_4 122.65(19) . . ?
C2_10 C1_10 P3_4 118.62(19) . . ?
C3_10 C2_10 C1_10 120.4(3) . . ?
C3_10 C2_10 H2_10 119.8 . . ?
C1_10 C2_10 H2_10 119.8 . . ?
C2_10 C3_10 C4_10 120.1(3) . . ?
C2_10 C3_10 H3_10 120.0 . . ?
C4_10 C3_10 H3_10 120.0 . . ?
C5_10 C4_10 C3_10 120.0(3) . . ?
C5_10 C4_10 H4_10 120.0 . . ?
C3_10 C4_10 H4_10 120.0 . . ?
C4_10 C5_10 C6_10 119.7(3) . . ?
C4_10 C5_10 H5_10 120.1 . . ?
C6_10 C5_10 H5_10 120.1 . . ?
C5_10 C6_10 C1_10 121.0(3) . . ?
C5_10 C6_10 H6_10 119.5 . . ?
C1_10 C6_10 H6_10 119.5 . . ?
C2_11 C1_11 C6_11 118.6(2) . . ?
C2_11 C1_11 P4_4 123.70(19) . . ?
C6_11 C1_11 P4_4 117.56(18) . . ?
C3_11 C2_11 C1_11 120.1(2) . . ?
C3_11 C2_11 H2_11 120.0 . . ?
C1_11 C2_11 H2_11 120.0 . . ?
C2_11 C3_11 C4_11 120.5(2) . . ?
C2_11 C3_11 H3_11 119.7 . . ?
C4_11 C3_11 H3_11 119.7 . . ?
C5_11 C4_11 C3_11 119.8(3) . . ?
C5_11 C4_11 H4_11 120.1 . . ?
C3_11 C4_11 H4_11 120.1 . . ?
C6_11 C5_11 C4_11 120.3(3) . . ?
C6_11 C5_11 H5_11 119.9 . . ?
C4_11 C5_11 H5_11 119.9 . . ?
C5_11 C6_11 C1_11 120.7(2) . . ?
C5_11 C6_11 H6_11 119.6 . . ?
C1_11 C6_11 H6_11 119.6 . . ?
C6_12 C1_12 C2_12 118.9(2) . . ?
C6_12 C1_12 P4_4 122.01(19) . . ?
C2_12 C1_12 P4_4 119.07(19) . . ?
C3_12 C2_12 C1_12 120.4(3) . . ?
C3_12 C2_12 H2_12 119.8 . . ?
C1_12 C2_12 H2_12 119.8 . . ?
C4_12 C3_12 C2_12 120.1(3) . . ?
C4_12 C3_12 H3_12 120.0 . . ?
C2_12 C3_12 H3_12 120.0 . . ?
C5_12 C4_12 C3_12 120.3(2) . . ?
C5_12 C4_12 H4_12 119.8 . . ?
C3_12 C4_12 H4_12 119.8 . . ?
C4_12 C5_12 C6_12 119.8(3) . . ?
C4_12 C5_12 H5_12 120.1 . . ?
C6_12 C5_12 H5_12 120.1 . . ?
C1_12 C6_12 C5_12 120.6(2) . . ?
C1_12 C6_12 H6_12 119.7 . . ?
C5_12 C6_12 H6_12 119.7 . . ?
C6_13 C1_13 C2_13 120.0 . . ?
C6_13 C1_13 H1_13 120.0 . . ?
C2_13 C1_13 H1_13 120.0 . . ?
C3_13 C2_13 C1_13 120.0 . . ?
C3_13 C2_13 H2_13 120.0 . . ?
C1_13 C2_13 H2_13 120.0 . . ?
C4_13 C3_13 C2_13 120.0 . . ?
C4_13 C3_13 H3_13 120.0 . . ?
C2_13 C3_13 H3_13 120.0 . . ?
C3_13 C4_13 C5_13 120.0 . . ?
C3_13 C4_13 H4_13 120.0 . . ?
C5_13 C4_13 H4_13 120.0 . . ?
C6_13 C5_13 C4_13 120.0 . . ?
C6_13 C5_13 H5_13 120.0 . . ?
C4_13 C5_13 H5_13 120.0 . . ?
C5_13 C6_13 C1_13 120.0 . . ?
C5_13 C6_13 H6_13 120.0 . . ?
C1_13 C6_13 H6_13 120.0 . . ?
C2_113 C1_113 C6_113 120.0 . . ?
C2_113 C1_113 H1_113 120.0 . . ?
C6_113 C1_113 H1_113 120.0 . . ?
C1_113 C2_113 C3_113 120.0 . . ?
C1_113 C2_113 H2_113 120.0 . . ?
C3_113 C2_113 H2_113 120.0 . . ?
C4_113 C3_113 C2_113 120.0 . . ?
C4_113 C3_113 H3_113 120.0 . . ?
C2_113 C3_113 H3_113 120.0 . . ?
C5_113 C4_113 C3_113 120.0 . . ?
C5_113 C4_113 H4_113 120.0 . . ?
C3_113 C4_113 H4_113 120.0 . . ?
C4_113 C5_113 C6_113 120.0 . . ?
C4_113 C5_113 H5_113 120.0 . . ?
C6_113 C5_113 H5_113 120.0 . . ?
C5_113 C6_113 C1_113 120.0 . . ?
C5_113 C6_113 H6_113 120.0 . . ?
C1_113 C6_113 H6_113 120.0 . . ?
C2_14 C1_14 C3_14 120.0(3) . 2_556 ?
C2_14 C1_14 H1_14 120.0 . . ?
C3_14 C1_14 H1_14 120.0 2_556 . ?
C1_14 C2_14 C3_14 120.0(3) . . ?
C1_14 C2_14 H2_14 120.0 . . ?
C3_14 C2_14 H2_14 120.0 . . ?
C2_14 C3_14 C1_14 120.0(3) . 2_556 ?
C2_14 C3_14 H3_14 120.0 . . ?
C1_14 C3_14 H3_14 120.0 2_556 . ?

loop_
_geom_bond_atom_site_label_1
_geom_bond_atom_site_label_2
_geom_bond_distance
_geom_bond_site_symmetry_2
_geom_bond_publ_flag
Br1_1 W1_1 2.6184(7) . ?
W1_1 N1_1 1.7910(19) . ?
W1_1 P1_3 2.4806(7) . ?
W1_1 P2_3 2.4878(9) . ?
W1_1 P3_4 2.5152(8) . ?
W1_1 P4_4 2.5201(9) . ?
N1_1 N2_1 1.270(3) . ?
N2_1 B1_1 1.356(3) . ?
B1_1 B2_1 1.707(4) . ?
B1_1 Br2_1 2.015(3) . ?
B2_1 C1_2 1.575(4) . ?
B2_1 Br4_1 2.036(3) . ?
B2_1 Br3_1 2.041(3) . ?
C1_2 N3_2 1.140(3) . ?
N3_2 C3_2 1.407(3) . ?
C3_2 C4_2 1.414(3) . ?
C3_2 C8_2 1.418(3) . ?
C4_2 C5_2 1.390(3) . ?
C4_2 C9_2 1.550(3) . ?
C5_2 C6_2 1.394(3) . ?
C5_2 H5_2 0.9500 . ?
C6_2 C7_2 1.394(3) . ?
C6_2 C13_2 1.532(3) . ?
C7_2 C8_2 1.391(3) . ?
C7_2 H7_2 0.9500 . ?
C8_2 C17_2 1.547(3) . ?
C11_2 C9_2 1.538(4) . ?
C11_2 H11A_2 0.9800 . ?
C11_2 H11B_2 0.9800 . ?
C11_2 H11C_2 0.9800 . ?
C10_2 C9_2 1.537(4) . ?
C10_2 H10A_2 0.9800 . ?
C10_2 H10B_2 0.9800 . ?
C10_2 H10C_2 0.9800 . ?
C9_2 C12_2 1.535(3) . ?
C12_2 H12A_2 0.9800 . ?
C12_2 H12B_2 0.9800 . ?
C12_2 H12C_2 0.9800 . ?
C13_2 C16_2 1.528(3) . ?
C13_2 C15_2 1.532(3) . ?
C13_2 C14_2 1.534(3) . ?
C14_2 H14A_2 0.9800 . ?
C14_2 H14B_2 0.9800 . ?
C14_2 H14C_2 0.9800 . ?
C17_2 C18_2 1.536(3) . ?
C17_2 C19_2 1.537(3) . ?
C17_2 C20_2 1.540(3) . ?
C16_2 H16A_2 0.9800 . ?
C16_2 H16B_2 0.9800 . ?
C16_2 H16C_2 0.9800 . ?
C15_2 H15A_2 0.9800 . ?
C15_2 H15B_2 0.9800 . ?
C15_2 H15C_2 0.9800 . ?
C18_2 H18A_2 0.9800 . ?
C18_2 H18B_2 0.9800 . ?
C18_2 H18C_2 0.9800 . ?
C19_2 H19A_2 0.9800 . ?
C19_2 H19B_2 0.9800 . ?
C19_2 H19C_2 0.9800 . ?
C20_2 H20A_2 0.9800 . ?
C20_2 H20B_2 0.9800 . ?
C20_2 H20C_2 0.9800 . ?
P1_3 C1_6 1.832(2) . ?
P1_3 C1_5 1.833(2) . ?
P1_3 C2_3 1.837(2) . ?
C2_3 C3_3 1.524(3) . ?
C2_3 H2A_3 0.9900 . ?
C2_3 H2B_3 0.9900 . ?
C3_3 P2_3 1.880(2) . ?
C3_3 H3A_3 0.9900 . ?
C3_3 H3B_3 0.9900 . ?
P2_3 C1_8 1.838(2) . ?
P2_3 C1_7 1.840(2) . ?
P3_4 C1_9 1.831(2) . ?
P3_4 C1_10 1.836(3) . ?
P3_4 C2_4 1.855(3) . ?
C2_4 C3_4 1.528(4) . ?
C2_4 H2A_4 0.9900 . ?
C2_4 H2B_4 0.9900 . ?
C3_4 P4_4 1.853(2) . ?
C3_4 H3A_4 0.9900 . ?
C3_4 H3B_4 0.9900 . ?
P4_4 C1_11 1.829(3) . ?
P4_4 C1_12 1.837(2) . ?
C1_5 C6_5 1.392(3) . ?
C1_5 C2_5 1.395(3) . ?
C2_5 C3_5 1.385(3) . ?
C2_5 H2_5 0.9500 . ?
C3_5 C4_5 1.382(4) . ?
C3_5 H3_5 0.9500 . ?
C4_5 C5_5 1.381(4) . ?
C4_5 H4_5 0.9500 . ?
C5_5 C6_5 1.381(3) . ?
C5_5 H5_5 0.9500 . ?
C6_5 H6_5 0.9500 . ?
C1_6 C6_6 1.387(3) . ?
C1_6 C2_6 1.396(3) . ?
C2_6 C3_6 1.392(3) . ?
C2_6 H2_6 0.9500 . ?
C3_6 C4_6 1.387(4) . ?
C3_6 H3_6 0.9500 . ?
C4_6 C5_6 1.382(4) . ?
C4_6 H4_6 0.9500 . ?
C5_6 C6_6 1.390(3) . ?
C5_6 H5_6 0.9500 . ?
C6_6 H6_6 0.9500 . ?
C1_7 C6_7 1.388(3) . ?
C1_7 C2_7 1.404(3) . ?
C2_7 C3_7 1.382(3) . ?
C2_7 H2_7 0.9500 . ?
C3_7 C4_7 1.384(4) . ?
C3_7 H3_7 0.9500 . ?
C4_7 C5_7 1.371(4) . ?
C4_7 H4_7 0.9500 . ?
C5_7 C6_7 1.387(3) . ?
C5_7 H5_7 0.9500 . ?
C6_7 H6_7 0.9500 . ?
C1_8 C6_8 1.390(3) . ?
C1_8 C2_8 1.394(3) . ?
C2_8 C3_8 1.395(3) . ?
C2_8 H2_8 0.9500 . ?
C3_8 C4_8 1.387(4) . ?
C3_8 H3_8 0.9500 . ?
C4_8 C5_8 1.380(4) . ?
C4_8 H4_8 0.9500 . ?
C5_8 C6_8 1.382(4) . ?
C5_8 H5_8 0.9500 . ?
C6_8 H6_8 0.9500 . ?
C1_9 C2_9 1.378(4) . ?
C1_9 C6_9 1.387(4) . ?
C2_9 C3_9 1.394(4) . ?
C2_9 H2_9 0.9500 . ?
C3_9 C4_9 1.368(4) . ?
C3_9 H3_9 0.9500 . ?
C4_9 C5_9 1.387(4) . ?
C4_9 H4_9 0.9500 . ?
C5_9 C6_9 1.385(4) . ?
C5_9 H5_9 0.9500 . ?
C6_9 H6_9 0.9500 . ?
C1_10 C6_10 1.388(4) . ?
C1_10 C2_10 1.398(4) . ?
C2_10 C3_10 1.385(4) . ?
C2_10 H2_10 0.9500 . ?
C3_10 C4_10 1.389(4) . ?
C3_10 H3_10 0.9500 . ?
C4_10 C5_10 1.383(4) . ?
C4_10 H4_10 0.9500 . ?
C5_10 C6_10 1.388(4) . ?
C5_10 H5_10 0.9500 . ?
C6_10 H6_10 0.9500 . ?
C1_11 C2_11 1.396(3) . ?
C1_11 C6_11 1.403(3) . ?
C2_11 C3_11 1.385(4) . ?
C2_11 H2_11 0.9500 . ?
C3_11 C4_11 1.387(4) . ?
C3_11 H3_11 0.9500 . ?
C4_11 C5_11 1.378(4) . ?
C4_11 H4_11 0.9500 . ?
C5_11 C6_11 1.378(4) . ?
C5_11 H5_11 0.9500 . ?
C6_11 H6_11 0.9500 . ?
C1_12 C6_12 1.380(4) . ?
C1_12 C2_12 1.401(4) . ?
C2_12 C3_12 1.387(4) . ?
C2_12 H2_12 0.9500 . ?
C3_12 C4_12 1.380(4) . ?
C3_12 H3_12 0.9500 . ?
C4_12 C5_12 1.375(4) . ?
C4_12 H4_12 0.9500 . ?
C5_12 C6_12 1.402(4) . ?
C5_12 H5_12 0.9500 . ?
C6_12 H6_12 0.9500 . ?
C1_13 C6_13 1.4004 . ?
C1_13 C2_13 1.4004 . ?
C1_13 H1_13 0.9500 . ?
C2_13 C3_13 1.4004 . ?
C2_13 H2_13 0.9500 . ?
C3_13 C4_13 1.4004 . ?
C3_13 H3_13 0.9500 . ?
C4_13 C5_13 1.4004 . ?
C4_13 H4_13 0.9500 . ?
C5_13 C6_13 1.4004 . ?
C5_13 H5_13 0.9500 . ?
C6_13 H6_13 0.9500 . ?
C1_113 C2_113 1.3900 . ?
C1_113 C6_113 1.3900 . ?
C1_113 H1_113 0.9500 . ?
C2_113 C3_113 1.3900 . ?
C2_113 H2_113 0.9500 . ?
C3_113 C4_113 1.3900 . ?
C3_113 H3_113 0.9500 . ?
C4_113 C5_113 1.3900 . ?
C4_113 H4_113 0.9500 . ?
C5_113 C6_113 1.3900 . ?
C5_113 H5_113 0.9500 . ?
C6_113 H6_113 0.9500 . ?
C1_14 C2_14 1.364(5) . ?
C1_14 C3_14 1.380(5) 2_556 ?
C1_14 H1_14 0.9500 . ?
C2_14 C3_14 1.376(5) . ?
C2_14 H2_14 0.9500 . ?
C3_14 H3_14 0.9500 . ?
